data_4038575
loop_
_publ_author_name
'Kuwabara, Kazuma'
'Maekawa, Yuuki'
'Minoura, Mao'
'Maruyama, Toshifumi'
'Murai, Toshiaki'

_publ_section_title
;
 Chemo- and Stereoselective Alcoholysis of Binaphthyl Phosphonothioates:
 Straightforward Access to both Stereoisomers of Biologically Relevant
 P-Stereogenic Phosphonothioates.
;
_journal_name_full 'The Journal of organic chemistry'
_journal_paper_doi 10.1021/acs.joc.0c00687
_journal_year 2020
_chemical_formula_moiety 'C27 H27 O3 P S'
_chemical_formula_sum 'C27 H27 O3 P S'
_chemical_formula_weight 462.51
_space_group_crystal_system orthorhombic
_space_group_IT_number 19
_space_group_name_Hall 'P 2ac 2ab'
_space_group_name_H-M_alt 'P 21 21 21'
_atom_sites_solution_hydrogens geom
_audit_creation_method SHELXL-2014/7
_cell_angle_alpha 90
_cell_angle_beta 90
_cell_angle_gamma 90
_cell_formula_units_Z 4
_cell_length_a 8.9005(3)
_cell_length_b 15.1026(4)
_cell_length_c 17.3570(5)
_cell_measurement_reflns_used 9107
_cell_measurement_temperature 78(2)
_cell_measurement_theta_max 31.0
_cell_measurement_theta_min 1.6
_cell_volume 2333.14(12)
_computing_cell_refinement 'CrystalClear-SM Expert 2.0 r16 (Rigaku, 2014)'
_computing_data_collection 'CrystalClear-SM Expert 2.0 r16 (Rigaku, 2014)'
_computing_data_reduction 'CrystalClear-SM Expert 2.0 r16 (Rigaku, 2014)'
_computing_structure_refinement 'SHELXL-2014/7 (Sheldrick, 2014)'
_diffrn_ambient_temperature 78(2)
_diffrn_detector_area_resol_mean 14.6306
_diffrn_measured_fraction_theta_full 1.000
_diffrn_measured_fraction_theta_max 1.000
_diffrn_measurement_device_type 'Rigaku Mercury CCD (2x2 bin mode)'
_diffrn_measurement_method 'profile data from \f-scans'
_diffrn_radiation_type MoK\a
_diffrn_radiation_wavelength 0.71073
_diffrn_reflns_av_R_equivalents 0.0268
_diffrn_reflns_av_unetI/netI 0.0209
_diffrn_reflns_Laue_measured_fraction_full 1.000
_diffrn_reflns_Laue_measured_fraction_max 1.000
_diffrn_reflns_limit_h_max 11
_diffrn_reflns_limit_h_min -6
_diffrn_reflns_limit_k_max 19
_diffrn_reflns_limit_k_min -17
_diffrn_reflns_limit_l_max 21
_diffrn_reflns_limit_l_min -22
_diffrn_reflns_number 21182
_diffrn_reflns_point_group_measured_fraction_full 1.000
_diffrn_reflns_point_group_measured_fraction_max 1.000
_diffrn_reflns_theta_full 25.242
_diffrn_reflns_theta_max 27.497
_diffrn_reflns_theta_min 1.787
_diffrn_source 'Rotating Anode'
_exptl_absorpt_coefficient_mu 0.234
_exptl_absorpt_correction_T_max 0.987
_exptl_absorpt_correction_T_min 0.968
_exptl_absorpt_correction_type numerical
_exptl_crystal_colour Colorless
_exptl_crystal_density_diffrn 1.317
_exptl_crystal_description Block
_exptl_crystal_F_000 976
_exptl_crystal_size_max 0.540
_exptl_crystal_size_mid 0.290
_exptl_crystal_size_min 0.140
_refine_diff_density_max 0.254
_refine_diff_density_min -0.304
_refine_diff_density_rms 0.043
_refine_ls_abs_structure_details
;
 Flack x determined using 2185 quotients [(I+)-(I-)]/[(I+)+(I-)]
 (Parsons, Flack and Wagner, Acta Cryst. B69 (2013) 249-259).
;
_refine_ls_abs_structure_Flack 0.01(2)
_refine_ls_extinction_method none
_refine_ls_goodness_of_fit_ref 1.057
_refine_ls_hydrogen_treatment constr
_refine_ls_matrix_type full
_refine_ls_number_parameters 291
_refine_ls_number_reflns 5360
_refine_ls_number_restraints 0
_refine_ls_restrained_S_all 1.057
_refine_ls_R_factor_all 0.0303
_refine_ls_R_factor_gt 0.0286
_refine_ls_shift/su_max 0.001
_refine_ls_shift/su_mean 0.000
_refine_ls_structure_factor_coef Fsqd
_refine_ls_weighting_details 'w=1/[\s^2^(Fo^2^)+(0.0465P)^2^+0.3734P] where P=(Fo^2^+2Fc^2^)/3'
_refine_ls_weighting_scheme calc
_refine_ls_wR_factor_gt 0.0752
_refine_ls_wR_factor_ref 0.0768
_reflns_Friedel_coverage 0.768
_reflns_Friedel_fraction_full 1.000
_reflns_Friedel_fraction_max 1.000
_reflns_number_gt 5177
_reflns_number_total 5360
_reflns_threshold_expression 'I > 2\s(I)'
_cod_data_source_file jo0c00687_si_001.cif
_cod_data_source_block KK876
_cod_depositor_comments
;
The following automatic conversions were performed:

data item '_exptl_absorpt_correction_type' value 'Numerical' was
changed to 'numerical' in accordance with the
/home/data/users/saulius/crontab/automatic-downloads/rss-feeds/ACS/lib/dictionaries/cif_core.dic
dictionary named 'cif_core.dic' version 2.4.2 last updated on
2011-04-26.

Automatic conversion script
Id: cif_fix_values 7556 2019-12-06 15:28:31Z antanas 
;
_cod_database_code 4038575
_shelx_shelxl_version_number 2014/7
_shelx_space_group_comment
;
The symmetry employed for this shelxl refinement is uniquely defined
by the following loop, which should always be used as a source of
symmetry information in preference to the above space-group names.
They are only intended as comments.
;
_shelx_estimated_absorpt_t_min 0.884
_shelx_estimated_absorpt_t_max 0.968

loop_
_space_group_symop_operation_xyz
'x, y, z'
'-x+1/2, -y, z+1/2'
'x+1/2, -y+1/2, -z'
'-x, y+1/2, -z+1/2'

loop_
_atom_site_label
_atom_site_type_symbol
_atom_site_fract_x
_atom_site_fract_y
_atom_site_fract_z
_atom_site_U_iso_or_equiv
_atom_site_adp_type
_atom_site_occupancy
_atom_site_site_symmetry_order
_atom_site_calc_flag
_atom_site_refinement_flags_posn
_atom_site_refinement_flags_adp
_atom_site_refinement_flags_occupancy
_atom_site_disorder_assembly
_atom_site_disorder_group
S1 S 1.20079(6) 0.30874(4) 0.63944(3) 0.02811(13) Uani 1 1 d . . . . .
P1 P 1.01283(6) 0.27470(3) 0.59165(3) 0.01965(12) Uani 1 1 d . . . . .
O1 O 0.93915(16) 0.35221(9) 0.54004(8) 0.0205(3) Uani 1 1 d . . . . .
O2 O 0.87507(17) 0.25000(9) 0.64463(8) 0.0231(3) Uani 1 1 d . . . . .
O3 O 1.17433(16) 0.52273(10) 0.68228(9) 0.0263(3) Uani 1 1 d . . . . .
H3 H 1.2029 0.4838 0.6510 0.039 Uiso 1 1 calc R U . . .
C1 C 1.0235(3) 0.17866(13) 0.53176(13) 0.0293(5) Uani 1 1 d . . . . .
H1 H 1.0414 0.1263 0.5638 0.044 Uiso 1 1 calc R U . . .
H1A H 1.1061 0.1855 0.4949 0.044 Uiso 1 1 calc R U . . .
H1B H 0.9287 0.1715 0.5037 0.044 Uiso 1 1 calc R U . . .
C2 C 1.0260(2) 0.41590(12) 0.50188(11) 0.0194(4) Uani 1 1 d . . . . .
C3 C 1.0335(2) 0.50020(12) 0.53129(10) 0.0164(4) Uani 1 1 d . . . . .
C4 C 1.1157(2) 0.56535(12) 0.48813(11) 0.0173(4) Uani 1 1 d . . . . .
C5 C 1.1249(2) 0.65538(12) 0.51205(11) 0.0203(4) Uani 1 1 d . . . . .
H5 H 1.0777 0.6733 0.5586 0.024 Uiso 1 1 calc R U . . .
C6 C 1.2014(2) 0.71663(13) 0.46865(12) 0.0253(4) Uani 1 1 d . . . . .
H6 H 1.2074 0.7763 0.4857 0.030 Uiso 1 1 calc R U . . .
C7 C 1.2714(2) 0.69169(14) 0.39878(12) 0.0264(4) Uani 1 1 d . . . . .
H7 H 1.3237 0.7346 0.3691 0.032 Uiso 1 1 calc R U . . .
C8 C 1.2640(2) 0.60607(14) 0.37396(11) 0.0231(4) Uani 1 1 d . . . . .
H8 H 1.3115 0.5899 0.3270 0.028 Uiso 1 1 calc R U . . .
C9 C 1.1863(2) 0.54084(13) 0.41729(11) 0.0194(4) Uani 1 1 d . . . . .
C10 C 1.1734(2) 0.45231(14) 0.39061(12) 0.0240(4) Uani 1 1 d . . . . .
H10 H 1.2204 0.4357 0.3436 0.029 Uiso 1 1 calc R U . . .
C11 C 1.0942(2) 0.39065(14) 0.43170(12) 0.0240(4) Uani 1 1 d . . . . .
H11 H 1.0852 0.3316 0.4133 0.029 Uiso 1 1 calc R U . . .
C12 C 1.0235(2) 0.53845(12) 0.67207(11) 0.0192(4) Uani 1 1 d . . . . .
C13 C 0.9474(2) 0.57156(13) 0.73768(12) 0.0232(4) Uani 1 1 d . . . . .
H13 H 1.0009 0.5806 0.7844 0.028 Uiso 1 1 calc R U . . .
C14 C 0.7972(3) 0.59059(13) 0.73413(13) 0.0257(4) Uani 1 1 d . . . . .
H14 H 0.7473 0.6137 0.7782 0.031 Uiso 1 1 calc R U . . .
C15 C 0.7157(2) 0.57600(12) 0.66534(12) 0.0222(4) Uani 1 1 d . . . . .
C16 C 0.5591(3) 0.59349(15) 0.66057(15) 0.0311(5) Uani 1 1 d . . . . .
H16 H 0.5072 0.6147 0.7047 0.037 Uiso 1 1 calc R U . . .
C17 C 0.4822(2) 0.58023(15) 0.59353(15) 0.0333(5) Uani 1 1 d . . . . .
H17 H 0.3776 0.5925 0.5912 0.040 Uiso 1 1 calc R U . . .
C18 C 0.5572(2) 0.54854(14) 0.52808(14) 0.0287(5) Uani 1 1 d . . . . .
H18 H 0.5027 0.5394 0.4817 0.034 Uiso 1 1 calc R U . . .
C19 C 0.7082(2) 0.53061(12) 0.53015(12) 0.0220(4) Uani 1 1 d . . . . .
H19 H 0.7570 0.5091 0.4852 0.026 Uiso 1 1 calc R U . . .
C20 C 0.7924(2) 0.54382(11) 0.59884(11) 0.0175(4) Uani 1 1 d . . . . .
C21 C 0.9509(2) 0.52615(11) 0.60296(11) 0.0163(4) Uani 1 1 d . . . . .
C22 C 0.8182(2) 0.31251(13) 0.70328(11) 0.0196(4) Uani 1 1 d . . . . .
H22 H 0.8506 0.3740 0.6899 0.024 Uiso 1 1 calc R U . . .
C23 C 0.8815(3) 0.28721(15) 0.78064(12) 0.0279(4) Uani 1 1 d . . . . .
H23 H 0.9923 0.2926 0.7797 0.033 Uiso 1 1 calc R U . . .
H23A H 0.8557 0.2249 0.7923 0.033 Uiso 1 1 calc R U . . .
C24 C 0.8171(3) 0.34761(14) 0.84307(12) 0.0267(4) Uani 1 1 d . . . . .
H24 H 0.8477 0.4095 0.8329 0.032 Uiso 1 1 calc R U . . .
H24A H 0.8578 0.3300 0.8939 0.032 Uiso 1 1 calc R U . . .
C25 C 0.6456(3) 0.34145(16) 0.84446(13) 0.0310(5) Uani 1 1 d . . . . .
H25 H 0.6151 0.2806 0.8587 0.037 Uiso 1 1 calc R U . . .
H25A H 0.6053 0.3826 0.8838 0.037 Uiso 1 1 calc R U . . .
C26 C 0.5803(3) 0.36479(17) 0.76583(14) 0.0342(5) Uani 1 1 d . . . . .
H26 H 0.6005 0.4279 0.7545 0.041 Uiso 1 1 calc R U . . .
H26A H 0.4700 0.3563 0.7669 0.041 Uiso 1 1 calc R U . . .
C27 C 0.6486(2) 0.30704(16) 0.70181(12) 0.0298(5) Uani 1 1 d . . . . .
H27 H 0.6169 0.2448 0.7091 0.036 Uiso 1 1 calc R U . . .
H27A H 0.6111 0.3273 0.6511 0.036 Uiso 1 1 calc R U . . .

loop_
_atom_site_aniso_label
_atom_site_aniso_U_11
_atom_site_aniso_U_22
_atom_site_aniso_U_33
_atom_site_aniso_U_23
_atom_site_aniso_U_13
_atom_site_aniso_U_12
S1 0.0240(3) 0.0342(3) 0.0261(3) 0.0030(2) -0.0024(2) 0.0011(2)
P1 0.0237(2) 0.0197(2) 0.0154(2) -0.00102(17) 0.0035(2) 0.00063(18)
O1 0.0215(7) 0.0203(6) 0.0196(7) -0.0001(5) 0.0032(6) -0.0004(5)
O2 0.0300(8) 0.0228(6) 0.0165(7) -0.0041(5) 0.0073(6) -0.0047(6)
O3 0.0176(7) 0.0401(8) 0.0211(7) -0.0051(6) -0.0031(6) 0.0014(6)
C1 0.0410(12) 0.0230(9) 0.0238(10) -0.0048(8) 0.0072(10) 0.0030(9)
C2 0.0202(9) 0.0216(8) 0.0163(9) 0.0016(7) 0.0012(7) 0.0011(7)
C3 0.0144(8) 0.0213(8) 0.0134(8) 0.0008(7) 0.0000(7) 0.0025(7)
C4 0.0150(9) 0.0223(8) 0.0144(9) 0.0016(7) -0.0005(7) 0.0022(7)
C5 0.0198(9) 0.0235(9) 0.0176(9) -0.0002(7) 0.0008(8) 0.0012(7)
C6 0.0287(10) 0.0227(9) 0.0246(10) 0.0017(8) 0.0022(9) -0.0003(8)
C7 0.0235(10) 0.0317(10) 0.0238(10) 0.0087(8) 0.0051(8) -0.0013(8)
C8 0.0192(9) 0.0338(10) 0.0163(9) 0.0035(8) 0.0035(7) 0.0042(8)
C9 0.0151(8) 0.0281(9) 0.0151(9) 0.0030(7) 0.0008(7) 0.0041(7)
C10 0.0253(10) 0.0298(10) 0.0169(9) -0.0015(8) 0.0053(8) 0.0050(8)
C11 0.0298(11) 0.0244(9) 0.0180(10) -0.0031(7) 0.0048(8) 0.0031(8)
C12 0.0181(9) 0.0203(8) 0.0192(9) -0.0008(7) 0.0017(7) -0.0016(7)
C13 0.0298(11) 0.0243(9) 0.0157(9) -0.0032(7) 0.0009(8) -0.0037(8)
C14 0.0306(11) 0.0251(9) 0.0215(10) -0.0031(8) 0.0117(9) 0.0013(8)
C15 0.0216(10) 0.0200(8) 0.0249(10) 0.0034(7) 0.0068(8) 0.0026(7)
C16 0.0219(10) 0.0338(11) 0.0377(13) 0.0043(9) 0.0116(9) 0.0071(8)
C17 0.0160(9) 0.0379(11) 0.0460(14) 0.0131(10) 0.0033(10) 0.0039(9)
C18 0.0235(10) 0.0284(10) 0.0342(12) 0.0078(9) -0.0072(9) -0.0019(8)
C19 0.0225(10) 0.0201(8) 0.0235(10) 0.0012(7) -0.0008(8) 0.0006(7)
C20 0.0170(8) 0.0148(7) 0.0208(9) 0.0023(7) 0.0014(8) -0.0013(6)
C21 0.0177(9) 0.0161(7) 0.0152(9) -0.0005(6) 0.0024(7) -0.0010(6)
C22 0.0228(9) 0.0225(8) 0.0135(9) -0.0027(7) 0.0039(7) -0.0014(7)
C23 0.0297(11) 0.0370(11) 0.0168(10) -0.0022(8) 0.0007(8) 0.0076(9)
C24 0.0319(11) 0.0333(10) 0.0148(9) -0.0030(8) 0.0014(8) 0.0019(9)
C25 0.0320(12) 0.0399(11) 0.0212(11) -0.0038(9) 0.0095(9) -0.0027(10)
C26 0.0224(11) 0.0528(14) 0.0273(12) -0.0069(10) 0.0050(9) 0.0043(10)
C27 0.0239(10) 0.0460(12) 0.0196(10) -0.0063(9) 0.0006(8) -0.0047(9)

loop_
_atom_type_symbol
_atom_type_description
_atom_type_scat_dispersion_real
_atom_type_scat_dispersion_imag
_atom_type_scat_source
C C 0.0033 0.0016 'International Tables Vol C Tables 4.2.6.8 and 6.1.1.4'
H H 0.0000 0.0000 'International Tables Vol C Tables 4.2.6.8 and 6.1.1.4'
O O 0.0106 0.0060 'International Tables Vol C Tables 4.2.6.8 and 6.1.1.4'
P P 0.1023 0.0942 'International Tables Vol C Tables 4.2.6.8 and 6.1.1.4'
S S 0.1246 0.1234 'International Tables Vol C Tables 4.2.6.8 and 6.1.1.4'

loop_
_geom_angle_atom_site_label_1
_geom_angle_atom_site_label_2
_geom_angle_atom_site_label_3
_geom_angle
_geom_angle_site_symmetry_1
_geom_angle_site_symmetry_3
_geom_angle_publ_flag
O2 P1 O1 100.33(8) . . ?
O2 P1 C1 100.86(9) . . ?
O1 P1 C1 106.71(9) . . ?
O2 P1 S1 118.98(6) . . ?
O1 P1 S1 113.35(6) . . ?
C1 P1 S1 114.76(9) . . ?
C2 O1 P1 122.44(13) . . ?
C22 O2 P1 121.12(12) . . ?
C3 C2 O1 119.18(17) . . ?
C3 C2 C11 123.35(18) . . ?
O1 C2 C11 117.35(17) . . ?
C2 C3 C4 117.76(17) . . ?
C2 C3 C21 121.86(16) . . ?
C4 C3 C21 120.26(16) . . ?
C5 C4 C9 118.18(17) . . ?
C5 C4 C3 122.11(17) . . ?
C9 C4 C3 119.67(17) . . ?
C6 C5 C4 120.80(18) . . ?
C5 C6 C7 120.61(19) . . ?
C8 C7 C6 120.10(19) . . ?
C7 C8 C9 120.94(18) . . ?
C8 C9 C10 121.35(18) . . ?
C8 C9 C4 119.36(18) . . ?
C10 C9 C4 119.25(17) . . ?
C11 C10 C9 120.84(18) . . ?
C10 C11 C2 119.13(19) . . ?
O3 C12 C21 123.23(17) . . ?
O3 C12 C13 115.11(18) . . ?
C21 C12 C13 121.63(18) . . ?
C14 C13 C12 120.3(2) . . ?
C13 C14 C15 120.40(19) . . ?
C14 C15 C16 121.5(2) . . ?
C14 C15 C20 119.42(18) . . ?
C16 C15 C20 119.0(2) . . ?
C17 C16 C15 121.0(2) . . ?
C16 C17 C18 120.1(2) . . ?
C19 C18 C17 120.9(2) . . ?
C18 C19 C20 120.7(2) . . ?
C19 C20 C15 118.31(18) . . ?
C19 C20 C21 122.19(18) . . ?
C15 C20 C21 119.50(18) . . ?
C12 C21 C20 118.66(17) . . ?
C12 C21 C3 121.97(16) . . ?
C20 C21 C3 119.28(17) . . ?
O2 C22 C23 108.91(16) . . ?
O2 C22 C27 107.19(16) . . ?
C23 C22 C27 112.00(18) . . ?
C22 C23 C24 109.93(17) . . ?
C23 C24 C25 110.42(18) . . ?
C26 C25 C24 110.63(18) . . ?
C25 C26 C27 111.41(19) . . ?
C22 C27 C26 110.57(18) . . ?

loop_
_geom_bond_atom_site_label_1
_geom_bond_atom_site_label_2
_geom_bond_distance
_geom_bond_site_symmetry_2
_geom_bond_publ_flag
S1 P1 1.9368(7) . ?
P1 O2 1.5774(15) . ?
P1 O1 1.6133(14) . ?
P1 C1 1.787(2) . ?
O1 C2 1.401(2) . ?
O2 C22 1.478(2) . ?
O3 C12 1.375(2) . ?
C2 C3 1.373(3) . ?
C2 C11 1.413(3) . ?
C3 C4 1.437(3) . ?
C3 C21 1.497(2) . ?
C4 C5 1.424(3) . ?
C4 C9 1.430(3) . ?
C5 C6 1.374(3) . ?
C6 C7 1.415(3) . ?
C7 C8 1.365(3) . ?
C8 C9 1.419(3) . ?
C9 C10 1.420(3) . ?
C10 C11 1.368(3) . ?
C12 C21 1.375(3) . ?
C12 C13 1.416(3) . ?
C13 C14 1.369(3) . ?
C14 C15 1.414(3) . ?
C15 C16 1.421(3) . ?
C15 C20 1.426(3) . ?
C16 C17 1.365(4) . ?
C17 C18 1.402(4) . ?
C18 C19 1.371(3) . ?
C19 C20 1.422(3) . ?
C20 C21 1.438(3) . ?
C22 C23 1.505(3) . ?
C22 C27 1.512(3) . ?
C23 C24 1.528(3) . ?
C24 C25 1.529(3) . ?
C25 C26 1.525(3) . ?
C26 C27 1.538(3) . ?

loop_
_geom_torsion_atom_site_label_1
_geom_torsion_atom_site_label_2
_geom_torsion_atom_site_label_3
_geom_torsion_atom_site_label_4
_geom_torsion
_geom_torsion_site_symmetry_1
_geom_torsion_site_symmetry_2
_geom_torsion_site_symmetry_3
_geom_torsion_site_symmetry_4
_geom_torsion_publ_flag
O2 P1 O1 C2 158.23(14) . . . . ?
C1 P1 O1 C2 -97.02(16) . . . . ?
S1 P1 O1 C2 30.27(15) . . . . ?
O1 P1 O2 C22 -68.19(15) . . . . ?
C1 P1 O2 C22 -177.61(15) . . . . ?
S1 P1 O2 C22 55.97(15) . . . . ?
P1 O1 C2 C3 -104.54(19) . . . . ?
P1 O1 C2 C11 79.4(2) . . . . ?
O1 C2 C3 C4 -176.09(16) . . . . ?
C11 C2 C3 C4 -0.2(3) . . . . ?
O1 C2 C3 C21 -0.2(3) . . . . ?
C11 C2 C3 C21 175.64(18) . . . . ?
C2 C3 C4 C5 177.39(18) . . . . ?
C21 C3 C4 C5 1.4(3) . . . . ?
C2 C3 C4 C9 -0.2(3) . . . . ?
C21 C3 C4 C9 -176.17(16) . . . . ?
C9 C4 C5 C6 -0.8(3) . . . . ?
C3 C4 C5 C6 -178.48(18) . . . . ?
C4 C5 C6 C7 0.6(3) . . . . ?
C5 C6 C7 C8 -0.3(3) . . . . ?
C6 C7 C8 C9 0.1(3) . . . . ?
C7 C8 C9 C10 177.7(2) . . . . ?
C7 C8 C9 C4 -0.3(3) . . . . ?
C5 C4 C9 C8 0.7(3) . . . . ?
C3 C4 C9 C8 178.38(17) . . . . ?
C5 C4 C9 C10 -177.43(18) . . . . ?
C3 C4 C9 C10 0.3(3) . . . . ?
C8 C9 C10 C11 -177.92(19) . . . . ?
C4 C9 C10 C11 0.1(3) . . . . ?
C9 C10 C11 C2 -0.6(3) . . . . ?
C3 C2 C11 C10 0.7(3) . . . . ?
O1 C2 C11 C10 176.58(19) . . . . ?
O3 C12 C13 C14 179.31(18) . . . . ?
C21 C12 C13 C14 1.4(3) . . . . ?
C12 C13 C14 C15 1.1(3) . . . . ?
C13 C14 C15 C16 178.71(19) . . . . ?
C13 C14 C15 C20 -1.9(3) . . . . ?
C14 C15 C16 C17 179.1(2) . . . . ?
C20 C15 C16 C17 -0.2(3) . . . . ?
C15 C16 C17 C18 0.3(3) . . . . ?
C16 C17 C18 C19 -0.1(3) . . . . ?
C17 C18 C19 C20 -0.1(3) . . . . ?
C18 C19 C20 C15 0.1(3) . . . . ?
C18 C19 C20 C21 -179.68(18) . . . . ?
C14 C15 C20 C19 -179.34(17) . . . . ?
C16 C15 C20 C19 0.0(3) . . . . ?
C14 C15 C20 C21 0.4(3) . . . . ?
C16 C15 C20 C21 179.82(17) . . . . ?
O3 C12 C21 C20 179.42(17) . . . . ?
C13 C12 C21 C20 -2.8(3) . . . . ?
O3 C12 C21 C3 -4.2(3) . . . . ?
C13 C12 C21 C3 173.53(17) . . . . ?
C19 C20 C21 C12 -178.35(17) . . . . ?
C15 C20 C21 C12 1.9(2) . . . . ?
C19 C20 C21 C3 5.2(3) . . . . ?
C15 C20 C21 C3 -174.55(16) . . . . ?
C2 C3 C21 C12 105.5(2) . . . . ?
C4 C3 C21 C12 -78.7(2) . . . . ?
C2 C3 C21 C20 -78.2(2) . . . . ?
C4 C3 C21 C20 97.6(2) . . . . ?
P1 O2 C22 C23 -98.64(18) . . . . ?
P1 O2 C22 C27 139.99(16) . . . . ?
O2 C22 C23 C24 -176.74(16) . . . . ?
C27 C22 C23 C24 -58.3(2) . . . . ?
C22 C23 C24 C25 58.3(2) . . . . ?
C23 C24 C25 C26 -57.1(2) . . . . ?
C24 C25 C26 C27 55.0(3) . . . . ?
O2 C22 C27 C26 175.49(17) . . . . ?
C23 C22 C27 C26 56.1(2) . . . . ?
C25 C26 C27 C22 -54.1(3) . . . . ?
